data_4109735
loop_
_publ_author_name
'Masakazu Hirotsu'
'Philip P. Fontaine'
'Albert Epshteyn'
'Lawrence R. Sita'

_publ_section_title
;
 Dinitrogen Activation at Ambient Temperatures: New Modes of H2 and PhSiH3
 Additions for an "End-On-Bridged" [Ta(IV)]2(\m-\h1:\h1-N2) Complex and
 for the Bis(\m-nitrido) [Ta(V)(\m-N)]2 Product Derived from Facile N\\tbN
 Bond Cleavage
;
_journal_name_full 'Journal of the American Chemical Society'
_journal_page_first 9284
_journal_page_last 9285
_journal_paper_doi 10.1021/ja072248v
_journal_volume 129
_journal_year 2007
_chemical_formula_moiety 'C36 H64 N6 Ta2'
_chemical_formula_sum 'C36 H64 N6 Ta2'
_chemical_formula_weight 942.83
_chemical_name_common 'trans-ditantalum-dinitrogen complex'
_chemical_name_systematic ?
_space_group_IT_number 14
_symmetry_cell_setting monoclinic
_symmetry_space_group_name_Hall '-P 2yn'
_symmetry_space_group_name_H-M 'P 1 21/n 1'
_atom_sites_solution_hydrogens geom
_atom_sites_solution_primary direct
_atom_sites_solution_secondary difmap
_audit_creation_method 'SHELXL-97 & ZCIF'
_cell_angle_alpha 90.00
_cell_angle_beta 92.7557(15)
_cell_angle_gamma 90.00
_cell_formula_units_Z 2
_cell_length_a 9.7044(10)
_cell_length_b 15.7168(16)
_cell_length_c 12.2488(13)
_cell_measurement_reflns_used 6874
_cell_measurement_temperature 220(2)
_cell_measurement_theta_max 28.7
_cell_measurement_theta_min 2.1
_cell_volume 1866.1(3)
_computing_cell_refinement 'SAINT (Bruker, 1999)'
_computing_data_collection 'SMART (Bruker, 1999)'
_computing_data_reduction SAINT
_computing_molecular_graphics 'XSHEL (Bruker, 1999)'
_computing_publication_material SHELXL-97
_computing_structure_refinement 'SHELXL-97 (Sheldrick, 1997)'
_computing_structure_solution 'SHELXS-97 (Sheldrick, 1990)'
_diffrn_ambient_temperature 220(2)
_diffrn_detector 'CCD area detector'
_diffrn_detector_area_resol_mean 8.33
_diffrn_detector_type 'Bruker Smart1000'
_diffrn_measured_fraction_theta_full 0.972
_diffrn_measured_fraction_theta_max 0.972
_diffrn_measurement_details 366,366,171
_diffrn_measurement_device_type 'three-circle diffractometer'
_diffrn_measurement_method '\w and \f scans'
_diffrn_measurement_specimen_support 'glass capillary'
_diffrn_orient_matrix_type standard
_diffrn_orient_matrix_UB_11 -0.0048427
_diffrn_orient_matrix_UB_12 0.0395165
_diffrn_orient_matrix_UB_13 0.0636804
_diffrn_orient_matrix_UB_21 -0.0148604
_diffrn_orient_matrix_UB_22 0.0490441
_diffrn_orient_matrix_UB_23 -0.0512349
_diffrn_orient_matrix_UB_31 -0.1019723
_diffrn_orient_matrix_UB_32 -0.0090212
_diffrn_orient_matrix_UB_33 0.0004667
_diffrn_radiation_monochromator graphite
_diffrn_radiation_source 'fine-focus sealed tube'
_diffrn_radiation_type MoK\a
_diffrn_radiation_wavelength 0.71073
_diffrn_reflns_av_R_equivalents 0.0000
_diffrn_reflns_av_sigmaI/netI 0.0330
_diffrn_reflns_limit_h_max 12
_diffrn_reflns_limit_h_min -12
_diffrn_reflns_limit_k_max 20
_diffrn_reflns_limit_k_min 0
_diffrn_reflns_limit_l_max 15
_diffrn_reflns_limit_l_min 0
_diffrn_reflns_number 6130
_diffrn_reflns_theta_full 27.49
_diffrn_reflns_theta_max 27.49
_diffrn_reflns_theta_min 2.62
_diffrn_source_current 30
_diffrn_source_voltage 50
_diffrn_standards_decay_% 0
_exptl_absorpt_coefficient_mu 5.892
_exptl_absorpt_correction_T_max 0.682
_exptl_absorpt_correction_T_min 0.390
_exptl_absorpt_correction_type multi-scan
_exptl_absorpt_process_details 'SADABS (Sheldrick, 1996)'
_exptl_crystal_colour yellow
_exptl_crystal_density_diffrn 1.678
_exptl_crystal_density_method not-measured
_exptl_crystal_description prism
_exptl_crystal_F_000 936
_exptl_crystal_id 'Sita/Hirotsu mh092'
_exptl_crystal_size_max 0.180
_exptl_crystal_size_mid 0.100
_exptl_crystal_size_min 0.065
_refine_diff_density_max 2.099
_refine_diff_density_min -1.204
_refine_diff_density_rms 0.133
_refine_ls_extinction_method none
_refine_ls_goodness_of_fit_ref 1.000
_refine_ls_hydrogen_treatment constr
_refine_ls_matrix_type full
_refine_ls_number_parameters 212
_refine_ls_number_reflns 6167
_refine_ls_number_restraints 0
_refine_ls_restrained_S_all 1.000
_refine_ls_R_factor_all 0.0408
_refine_ls_R_factor_gt 0.0308
_refine_ls_shift/su_max 0.000
_refine_ls_shift/su_mean 0.000
_refine_ls_structure_factor_coef Fsqd
_refine_ls_weighting_details 'w=1/[\s^2^(Fo^2^)+(0.017P)^2^+9.72P], P=(max(Fo^2^,0)+2Fc^2^)/3'
_refine_ls_weighting_scheme calc
_refine_ls_wR_factor_gt 0.0635
_refine_ls_wR_factor_ref 0.0656
_reflns_number_gt 5066
_reflns_number_total 6167
_reflns_threshold_expression >2sigma(I)
_cod_data_source_file ja072248vsi20070329_103453.cif
_cod_data_source_block cmpd_trans_4
_cod_database_code 4109735

loop_
_symmetry_equiv_pos_as_xyz
'x, y, z'
'-x+1/2, y+1/2, -z+1/2'
'-x, -y, -z'
'x-1/2, -y-1/2, z-1/2'

loop_
_atom_site_label
_atom_site_type_symbol
_atom_site_fract_x
_atom_site_fract_y
_atom_site_fract_z
_atom_site_U_iso_or_equiv
_atom_site_adp_type
_atom_site_occupancy
_atom_site_symmetry_multiplicity
_atom_site_calc_flag
_atom_site_refinement_flags
Ta1 Ta 0.539814(17) 0.465582(11) 0.102783(14) 0.02054(5) Uani 1 1 d .
N1 N 0.6260(3) 0.5150(2) -0.0203(3) 0.0256(8) Uani 1 1 d .
C1 C 0.5310(5) 0.5759(3) 0.2709(3) 0.0272(10) Uani 1 1 d .
C2 C 0.5165(5) 0.6552(3) 0.3381(4) 0.0409(13) Uani 1 1 d .
H2A H 0.5454 0.6435 0.4136 0.061 Uiso 1 1 calc R
H2B H 0.4209 0.6735 0.3344 0.061 Uiso 1 1 calc R
H2C H 0.5739 0.6998 0.3098 0.061 Uiso 1 1 calc R
N2 N 0.6458(4) 0.5578(2) 0.2164(3) 0.0261(8) Uani 1 1 d .
C3 C 0.7684(5) 0.6130(3) 0.2245(4) 0.0330(11) Uani 1 1 d .
H3 H 0.7383 0.6723 0.2102 0.030(13) Uiso 1 1 calc R
C4 C 0.8414(5) 0.6099(4) 0.3377(4) 0.0452(13) Uani 1 1 d .
H4A H 0.8741 0.5525 0.3525 0.068 Uiso 1 1 calc R
H4B H 0.7773 0.6263 0.3924 0.068 Uiso 1 1 calc R
H4C H 0.9190 0.6488 0.3402 0.068 Uiso 1 1 calc R
C5 C 0.8682(5) 0.5879(3) 0.1376(4) 0.0411(13) Uani 1 1 d .
H5A H 0.8960 0.5291 0.1485 0.062 Uiso 1 1 calc R
H5B H 0.9489 0.6243 0.1435 0.062 Uiso 1 1 calc R
H5C H 0.8231 0.5942 0.0657 0.062 Uiso 1 1 calc R
N3 N 0.4353(3) 0.5180(2) 0.2524(3) 0.0256(8) Uani 1 1 d .
C7 C 0.2945(4) 0.5301(3) 0.2899(4) 0.0347(11) Uani 1 1 d .
H7 H 0.2628 0.5879 0.2687 0.031(13) Uiso 1 1 calc R
C8 C 0.2886(6) 0.5213(4) 0.4141(4) 0.0523(16) Uani 1 1 d .
H8A H 0.3092 0.4630 0.4352 0.079 Uiso 1 1 calc R
H8B H 0.1971 0.5362 0.4362 0.079 Uiso 1 1 calc R
H8C H 0.3559 0.5591 0.4495 0.079 Uiso 1 1 calc R
C9 C 0.1969(5) 0.4658(4) 0.2353(4) 0.0452(13) Uani 1 1 d .
H9A H 0.2003 0.4707 0.1566 0.068 Uiso 1 1 calc R
H9B H 0.1036 0.4767 0.2569 0.068 Uiso 1 1 calc R
H9C H 0.2243 0.4088 0.2577 0.068 Uiso 1 1 calc R
C10 C 0.5907(4) 0.3228(3) 0.0448(3) 0.0262(10) Uani 1 1 d .
C11 C 0.4900(5) 0.3122(3) 0.1253(4) 0.0312(11) Uani 1 1 d .
C12 C 0.5530(5) 0.3328(3) 0.2274(4) 0.0304(10) Uani 1 1 d .
C13 C 0.6928(4) 0.3554(3) 0.2107(4) 0.0270(10) Uani 1 1 d .
C14 C 0.7163(4) 0.3479(3) 0.0996(4) 0.0252(9) Uani 1 1 d .
C15 C 0.5759(6) 0.2959(3) -0.0726(4) 0.0436(13) Uani 1 1 d .
H15A H 0.6318 0.3325 -0.1164 0.065 Uiso 1 1 calc R
H15B H 0.4799 0.3005 -0.0980 0.065 Uiso 1 1 calc R
H15C H 0.6062 0.2375 -0.0793 0.065 Uiso 1 1 calc R
C16 C 0.3474(5) 0.2757(3) 0.1033(5) 0.0454(14) Uani 1 1 d .
H16A H 0.3548 0.2195 0.0713 0.068 Uiso 1 1 calc R
H16B H 0.2952 0.3125 0.0530 0.068 Uiso 1 1 calc R
H16C H 0.3008 0.2717 0.1713 0.068 Uiso 1 1 calc R
C17 C 0.4932(5) 0.3249(4) 0.3382(4) 0.0456(14) Uani 1 1 d .
H17A H 0.5485 0.2855 0.3828 0.068 Uiso 1 1 calc R
H17B H 0.3993 0.3040 0.3299 0.068 Uiso 1 1 calc R
H17C H 0.4935 0.3802 0.3733 0.068 Uiso 1 1 calc R
C18 C 0.7970(5) 0.3761(3) 0.3030(4) 0.0406(13) Uani 1 1 d .
H18A H 0.8824 0.3950 0.2728 0.061 Uiso 1 1 calc R
H18B H 0.8145 0.3257 0.3472 0.061 Uiso 1 1 calc R
H18C H 0.7609 0.4209 0.3480 0.061 Uiso 1 1 calc R
C19 C 0.8502(5) 0.3610(3) 0.0439(4) 0.0401(13) Uani 1 1 d .
H19A H 0.8782 0.3079 0.0111 0.060 Uiso 1 1 calc R
H19B H 0.9210 0.3795 0.0973 0.060 Uiso 1 1 calc R
H19C H 0.8373 0.4040 -0.0125 0.060 Uiso 1 1 calc R

loop_
_atom_site_aniso_label
_atom_site_aniso_U_11
_atom_site_aniso_U_22
_atom_site_aniso_U_33
_atom_site_aniso_U_23
_atom_site_aniso_U_13
_atom_site_aniso_U_12
Ta1 0.02226(8) 0.01946(10) 0.02008(8) 0.00050(8) 0.00286(6) 0.00089(8)
N1 0.0224(18) 0.033(2) 0.0212(17) 0.0050(16) 0.0019(14) -0.0004(15)
C1 0.033(2) 0.029(3) 0.020(2) -0.0028(19) 0.0015(18) 0.0065(19)
C2 0.051(3) 0.039(3) 0.034(3) -0.013(2) 0.006(2) 0.006(2)
N2 0.0249(19) 0.027(2) 0.0269(19) -0.0021(16) 0.0027(15) -0.0013(15)
C3 0.030(2) 0.026(3) 0.043(3) 0.001(2) -0.001(2) -0.005(2)
C4 0.045(3) 0.042(3) 0.048(3) -0.001(3) -0.008(2) -0.013(3)
C5 0.028(3) 0.047(3) 0.049(3) 0.000(3) 0.008(2) -0.008(2)
N3 0.0239(18) 0.030(2) 0.0233(18) -0.0038(16) 0.0060(14) 0.0006(15)
C7 0.030(2) 0.043(3) 0.033(2) 0.004(2) 0.0116(19) 0.008(2)
C8 0.045(3) 0.078(5) 0.035(3) -0.004(3) 0.016(2) 0.002(3)
C9 0.025(2) 0.064(4) 0.048(3) 0.001(3) 0.012(2) -0.003(3)
C10 0.033(2) 0.021(2) 0.025(2) -0.0005(19) 0.0006(18) 0.0041(18)
C11 0.030(2) 0.023(3) 0.041(3) 0.003(2) 0.004(2) -0.0052(19)
C12 0.038(3) 0.022(3) 0.032(2) 0.009(2) 0.006(2) 0.0014(19)
C13 0.030(2) 0.022(2) 0.029(2) 0.0052(19) 0.0015(19) 0.0051(18)
C14 0.030(2) 0.017(2) 0.029(2) 0.0029(19) 0.0049(18) 0.0060(17)
C15 0.066(4) 0.031(3) 0.033(3) -0.009(2) -0.008(3) 0.009(3)
C16 0.038(3) 0.030(3) 0.067(4) 0.000(3) -0.003(3) -0.007(2)
C17 0.050(3) 0.047(3) 0.041(3) 0.017(3) 0.017(3) 0.010(3)
C18 0.047(3) 0.038(3) 0.036(3) 0.001(2) -0.010(2) 0.004(2)
C19 0.035(3) 0.037(3) 0.050(3) 0.004(3) 0.018(2) 0.007(2)

loop_
_atom_type_symbol
_atom_type_description
_atom_type_scat_dispersion_real
_atom_type_scat_dispersion_imag
_atom_type_scat_source
C C 0.0033 0.0016 'International Tables Vol C Tables 4.2.6.8 and 6.1.1.4'
H H 0.0000 0.0000 'International Tables Vol C Tables 4.2.6.8 and 6.1.1.4'
N N 0.0061 0.0033 'International Tables Vol C Tables 4.2.6.8 and 6.1.1.4'
Ta Ta -0.7052 6.5227 'International Tables Vol C Tables 4.2.6.8 and 6.1.1.4'

loop_
_geom_angle_atom_site_label_1
_geom_angle_atom_site_label_2
_geom_angle_atom_site_label_3
_geom_angle
_geom_angle_site_symmetry_1
N1 Ta1 N1 84.65(15) 3_665
N1 Ta1 N2 125.90(15) 3_665
N1 Ta1 N2 91.28(14) .
N1 Ta1 N3 88.31(14) 3_665
N1 Ta1 N3 135.11(14) .
N2 Ta1 N3 58.31(12) .
N1 Ta1 C10 100.08(15) 3_665
N1 Ta1 C10 92.39(15) .
N2 Ta1 C10 134.01(14) .
N3 Ta1 C10 132.46(14) .
N1 Ta1 C11 92.94(16) 3_665
N1 Ta1 C11 125.07(16) .
N2 Ta1 C11 130.61(15) .
N3 Ta1 C11 99.49(14) .
C10 Ta1 C11 33.99(15) .
N1 Ta1 C14 132.39(15) 3_665
N1 Ta1 C14 87.86(14) .
N2 Ta1 C14 101.16(14) .
N3 Ta1 C14 127.12(13) .
C10 Ta1 C14 33.33(14) .
C11 Ta1 C14 54.85(14) .
N1 Ta1 C12 117.67(15) 3_665
N1 Ta1 C12 141.06(15) .
N2 Ta1 C12 98.53(14) .
N3 Ta1 C12 80.18(14) .
C10 Ta1 C12 54.38(15) .
C11 Ta1 C12 32.10(14) .
C14 Ta1 C12 53.32(14) .
N1 Ta1 C13 146.42(15) 3_665
N1 Ta1 C13 114.09(14) .
N2 Ta1 C13 83.14(14) .
N3 Ta1 C13 95.57(13) .
C10 Ta1 C13 53.85(14) .
C11 Ta1 C13 53.50(15) .
C14 Ta1 C13 31.57(13) .
C12 Ta1 C13 31.95(14) .
N1 Ta1 C1 104.32(14) 3_665
N1 Ta1 C1 111.76(15) .
N2 Ta1 C1 30.10(13) .
N3 Ta1 C1 29.06(13) .
C10 Ta1 C1 146.86(14) .
C11 Ta1 C1 121.81(15) .
C14 Ta1 C1 121.98(14) .
C12 Ta1 C1 94.04(15) .
C13 Ta1 C1 94.48(14) .
Ta1 N1 Ta1 95.35(15) 3_665
N3 C1 N2 111.2(4) .
N3 C1 C2 125.9(4) .
N2 C1 C2 122.9(4) .
N3 C1 Ta1 58.0(2) .
N2 C1 Ta1 55.4(2) .
C2 C1 Ta1 163.3(3) .
C1 C2 H2A 109.5 .
C1 C2 H2B 109.5 .
H2A C2 H2B 109.5 .
C1 C2 H2C 109.5 .
H2A C2 H2C 109.5 .
H2B C2 H2C 109.5 .
C1 N2 C3 121.6(4) .
C1 N2 Ta1 94.5(3) .
C3 N2 Ta1 140.7(3) .
N2 C3 C5 109.8(4) .
N2 C3 C4 112.4(4) .
C5 C3 C4 110.0(4) .
N2 C3 H3 108.2 .
C5 C3 H3 108.2 .
C4 C3 H3 108.2 .
C3 C4 H4A 109.5 .
C3 C4 H4B 109.5 .
H4A C4 H4B 109.5 .
C3 C4 H4C 109.5 .
H4A C4 H4C 109.5 .
H4B C4 H4C 109.5 .
C3 C5 H5A 109.5 .
C3 C5 H5B 109.5 .
H5A C5 H5B 109.5 .
C3 C5 H5C 109.5 .
H5A C5 H5C 109.5 .
H5B C5 H5C 109.5 .
C1 N3 C7 121.1(4) .
C1 N3 Ta1 92.9(3) .
C7 N3 Ta1 138.4(3) .
N3 C7 C9 110.2(4) .
N3 C7 C8 112.2(4) .
C9 C7 C8 109.0(4) .
N3 C7 H7 108.5 .
C9 C7 H7 108.5 .
C8 C7 H7 108.5 .
C7 C8 H8A 109.5 .
C7 C8 H8B 109.5 .
H8A C8 H8B 109.5 .
C7 C8 H8C 109.5 .
H8A C8 H8C 109.5 .
H8B C8 H8C 109.5 .
C7 C9 H9A 109.5 .
C7 C9 H9B 109.5 .
H9A C9 H9B 109.5 .
C7 C9 H9C 109.5 .
H9A C9 H9C 109.5 .
H9B C9 H9C 109.5 .
C14 C10 C11 107.8(4) .
C14 C10 C15 124.9(4) .
C11 C10 C15 126.2(4) .
C12 C11 C10 107.7(4) .
C12 C11 C16 127.1(4) .
C10 C11 C16 124.9(4) .
C11 C12 C13 107.9(4) .
C11 C12 C17 127.9(4) .
C13 C12 C17 124.0(4) .
C14 C13 C12 108.6(4) .
C14 C13 C18 127.7(4) .
C12 C13 C18 123.5(4) .
C13 C14 C10 107.9(4) .
C13 C14 C19 127.8(4) .
C10 C14 C19 124.2(4) .
C10 C15 H15A 109.5 .
C10 C15 H15B 109.5 .
H15A C15 H15B 109.5 .
C10 C15 H15C 109.5 .
H15A C15 H15C 109.5 .
H15B C15 H15C 109.5 .
C11 C16 H16A 109.5 .
C11 C16 H16B 109.5 .
H16A C16 H16B 109.5 .
C11 C16 H16C 109.5 .
H16A C16 H16C 109.5 .
H16B C16 H16C 109.5 .
C12 C17 H17A 109.5 .
C12 C17 H17B 109.5 .
H17A C17 H17B 109.5 .
C12 C17 H17C 109.5 .
H17A C17 H17C 109.5 .
H17B C17 H17C 109.5 .
C13 C18 H18A 109.5 .
C13 C18 H18B 109.5 .
H18A C18 H18B 109.5 .
C13 C18 H18C 109.5 .
H18A C18 H18C 109.5 .
H18B C18 H18C 109.5 .
C14 C19 H19A 109.5 .
C14 C19 H19B 109.5 .
H19A C19 H19B 109.5 .
C14 C19 H19C 109.5 .
H19A C19 H19C 109.5 .
H19B C19 H19C 109.5 .

loop_
_geom_bond_atom_site_label_1
_geom_bond_atom_site_label_2
_geom_bond_distance
_geom_bond_site_symmetry_2
Ta1 N1 1.883(3) 3_665
Ta1 N1 1.923(3) .
Ta1 N2 2.227(4) .
Ta1 N3 2.290(3) .
Ta1 C10 2.412(4) .
Ta1 C11 2.476(5) .
Ta1 C14 2.523(4) .
Ta1 C12 2.585(4) .
Ta1 C13 2.601(4) .
Ta1 C1 2.696(4) .
Ta1 Ta1 2.8144(4) 3_665
N1 Ta1 1.883(3) 3_665
C1 N3 1.311(6) .
C1 N2 1.356(5) .
C1 C2 1.505(6) .
C2 H2A 0.9700 .
C2 H2B 0.9700 .
C2 H2C 0.9700 .
N2 C3 1.472(5) .
C3 C5 1.525(6) .
C3 C4 1.527(6) .
C3 H3 0.9900 .
C4 H4A 0.9700 .
C4 H4B 0.9700 .
C4 H4C 0.9700 .
C5 H5A 0.9700 .
C5 H5B 0.9700 .
C5 H5C 0.9700 .
N3 C7 1.474(5) .
C7 C9 1.518(7) .
C7 C8 1.532(6) .
C7 H7 0.9900 .
C8 H8A 0.9700 .
C8 H8B 0.9700 .
C8 H8C 0.9700 .
C9 H9A 0.9700 .
C9 H9B 0.9700 .
C9 H9C 0.9700 .
C10 C14 1.419(6) .
C10 C11 1.430(6) .
C10 C15 1.499(6) .
C11 C12 1.403(6) .
C11 C16 1.510(6) .
C12 C13 1.427(6) .
C12 C17 1.507(6) .
C13 C14 1.396(6) .
C13 C18 1.515(6) .
C14 C19 1.510(6) .
C15 H15A 0.9700 .
C15 H15B 0.9700 .
C15 H15C 0.9700 .
C16 H16A 0.9700 .
C16 H16B 0.9700 .
C16 H16C 0.9700 .
C17 H17A 0.9700 .
C17 H17B 0.9700 .
C17 H17C 0.9700 .
C18 H18A 0.9700 .
C18 H18B 0.9700 .
C18 H18C 0.9700 .
C19 H19A 0.9700 .
C19 H19B 0.9700 .
C19 H19C 0.9700 .

loop_
_geom_torsion_atom_site_label_1
_geom_torsion_atom_site_label_2
_geom_torsion_atom_site_label_3
_geom_torsion_atom_site_label_4
_geom_torsion
_geom_torsion_site_symmetry_1
_geom_torsion_site_symmetry_4
N1 Ta1 N1 Ta1 0.0 3_665 3_665
N2 Ta1 N1 Ta1 -125.95(15) . 3_665
N3 Ta1 N1 Ta1 -82.2(2) . 3_665
C10 Ta1 N1 Ta1 99.91(16) . 3_665
C11 Ta1 N1 Ta1 89.84(19) . 3_665
C14 Ta1 N1 Ta1 132.93(16) . 3_665
C12 Ta1 N1 Ta1 128.8(2) . 3_665
C13 Ta1 N1 Ta1 151.00(14) . 3_665
C1 Ta1 N1 Ta1 -103.30(16) . 3_665
N1 Ta1 C1 N3 58.5(3) 3_665 .
N1 Ta1 C1 N3 148.4(3) . .
N2 Ta1 C1 N3 -161.4(4) . .
C10 Ta1 C1 N3 -77.7(4) . .
C11 Ta1 C1 N3 -44.2(3) . .
C14 Ta1 C1 N3 -109.9(3) . .
C12 Ta1 C1 N3 -61.4(3) . .
C13 Ta1 C1 N3 -93.4(3) . .
Ta1 Ta1 C1 N3 102.9(3) 3_665 .
N1 Ta1 C1 N2 -140.0(3) 3_665 .
N1 Ta1 C1 N2 -50.1(3) . .
N3 Ta1 C1 N2 161.4(4) . .
C10 Ta1 C1 N2 83.8(4) . .
C11 Ta1 C1 N2 117.2(3) . .
C14 Ta1 C1 N2 51.5(3) . .
C12 Ta1 C1 N2 100.1(3) . .
C13 Ta1 C1 N2 68.0(3) . .
Ta1 Ta1 C1 N2 -95.7(2) 3_665 .
N1 Ta1 C1 C2 -50.2(12) 3_665 .
N1 Ta1 C1 C2 39.7(12) . .
N2 Ta1 C1 C2 89.8(12) . .
N3 Ta1 C1 C2 -108.8(12) . .
C10 Ta1 C1 C2 173.6(11) . .
C11 Ta1 C1 C2 -153.0(11) . .
C14 Ta1 C1 C2 141.3(11) . .
C12 Ta1 C1 C2 -170.1(12) . .
C13 Ta1 C1 C2 157.8(12) . .
Ta1 Ta1 C1 C2 -5.9(12) 3_665 .
N3 C1 N2 C3 -179.6(4) . .
C2 C1 N2 C3 3.5(6) . .
Ta1 C1 N2 C3 163.6(4) . .
N3 C1 N2 Ta1 16.8(4) . .
C2 C1 N2 Ta1 -160.0(4) . .
N1 Ta1 N2 C1 50.2(3) 3_665 .
N1 Ta1 N2 C1 134.5(3) . .
N3 Ta1 N2 C1 -10.5(2) . .
C10 Ta1 N2 C1 -130.9(3) . .
C11 Ta1 N2 C1 -84.6(3) . .
C14 Ta1 N2 C1 -137.4(3) . .
C12 Ta1 N2 C1 -83.3(3) . .
C13 Ta1 N2 C1 -111.4(3) . .
Ta1 Ta1 N2 C1 98.3(2) 3_665 .
N1 Ta1 N2 C3 -107.4(5) 3_665 .
N1 Ta1 N2 C3 -23.1(5) . .
N3 Ta1 N2 C3 -168.1(5) . .
C10 Ta1 N2 C3 71.4(5) . .
C11 Ta1 N2 C3 117.8(5) . .
C14 Ta1 N2 C3 64.9(5) . .
C12 Ta1 N2 C3 119.1(5) . .
C13 Ta1 N2 C3 91.0(5) . .
C1 Ta1 N2 C3 -157.7(6) . .
Ta1 Ta1 N2 C3 -59.3(5) 3_665 .
C1 N2 C3 C5 -168.3(4) . .
Ta1 N2 C3 C5 -14.7(7) . .
C1 N2 C3 C4 68.9(6) . .
Ta1 N2 C3 C4 -137.5(4) . .
N2 C1 N3 C7 -171.2(4) . .
C2 C1 N3 C7 5.5(7) . .
Ta1 C1 N3 C7 -154.9(4) . .
N2 C1 N3 Ta1 -16.3(4) . .
C2 C1 N3 Ta1 160.4(4) . .
N1 Ta1 N3 C1 -124.2(3) 3_665 .
N1 Ta1 N3 C1 -43.6(3) . .
N2 Ta1 N3 C1 10.8(2) . .
C10 Ta1 N3 C1 133.6(3) . .
C11 Ta1 N3 C1 143.1(3) . .
C14 Ta1 N3 C1 90.3(3) . .
C12 Ta1 N3 C1 117.3(3) . .
C13 Ta1 N3 C1 89.2(3) . .
Ta1 Ta1 N3 C1 -91.7(3) 3_665 .
N1 Ta1 N3 C7 22.5(5) 3_665 .
N1 Ta1 N3 C7 103.2(5) . .
N2 Ta1 N3 C7 157.6(5) . .
C10 Ta1 N3 C7 -79.6(5) . .
C11 Ta1 N3 C7 -70.2(5) . .
C14 Ta1 N3 C7 -122.9(4) . .
C12 Ta1 N3 C7 -96.0(5) . .
C13 Ta1 N3 C7 -124.1(5) . .
C1 Ta1 N3 C7 146.7(6) . .
Ta1 Ta1 N3 C7 55.0(5) 3_665 .
C1 N3 C7 C9 166.4(4) . .
Ta1 N3 C7 C9 26.1(7) . .
C1 N3 C7 C8 -72.0(6) . .
Ta1 N3 C7 C8 147.7(4) . .
